data_7240196
loop_
_publ_author_name
'Nowok, Andrzej'
'Kus, Piotr'
'Dulski, Mateusz'
'Kusz, Joachim'
'Ksiazek, Maria'
'Zubko, Maciej'
'Szeremeta, Anna'
'Pawlus, Sebastian'

_publ_section_title
;
 Role of intermolecular interactions and conformational changes in
 polymorphism and vitrification process of 2,2''-bis-substituted
 para-terphenyls
;
_journal_name_full CrystEngComm
_journal_paper_doi 10.1039/D0CE00351D
_journal_year 2020
_chemical_formula_moiety 'C24 H22 O4'
_chemical_formula_sum 'C24 H22 O4'
_chemical_formula_weight 374.41
_space_group_crystal_system monoclinic
_space_group_IT_number 14
_space_group_name_Hall '-P 2yn'
_space_group_name_H-M_alt 'P 1 21/n 1'
_atom_sites_solution_hydrogens geom
_audit_creation_method SHELXL-2014/6
_audit_update_record
;
2019-12-12 deposited with the CCDC.	2020-03-25 downloaded from the CCDC.
;
_cell_angle_alpha 90
_cell_angle_beta 97.524(4)
_cell_angle_gamma 90
_cell_formula_units_Z 2
_cell_length_a 5.7523(2)
_cell_length_b 19.3159(7)
_cell_length_c 8.7036(4)
_cell_measurement_reflns_used 3580
_cell_measurement_temperature 298(1)
_cell_measurement_theta_max 34.7380
_cell_measurement_theta_min 3.1595
_cell_volume 958.74(7)
_computing_cell_refinement
;
CrysAlisPro, Agilent Technologies,
Version 1.171.35.21b 
;
_computing_data_collection
;
CrysAlisPro, Agilent Technologies,
Version 1.171.35.21b 
;
_computing_data_reduction
;
CrysAlisPro, Agilent Technologies,
Version 1.171.35.21b 
;
_computing_structure_refinement 'SHELXL-2014/6 (Sheldrick, 2014)'
_computing_structure_solution 'SHELXS-2013 (Sheldrick, 2014)'
_diffrn_ambient_temperature 298(1)
_diffrn_detector_area_resol_mean 16.0328
_diffrn_measured_fraction_theta_full 0.999
_diffrn_measured_fraction_theta_max 0.998
_diffrn_measurement_device_type
;
Xcalibur diffractometer (Oxford Diffraction) with Sapphire3 detector
;
_diffrn_measurement_method '\w scans'
_diffrn_radiation_type MoK\a
_diffrn_radiation_wavelength 0.71073
_diffrn_reflns_av_R_equivalents 0.0234
_diffrn_reflns_av_unetI/netI 0.0151
_diffrn_reflns_Laue_measured_fraction_full 0.999
_diffrn_reflns_Laue_measured_fraction_max 0.998
_diffrn_reflns_limit_h_max 7
_diffrn_reflns_limit_h_min -5
_diffrn_reflns_limit_k_max 24
_diffrn_reflns_limit_k_min -22
_diffrn_reflns_limit_l_max 10
_diffrn_reflns_limit_l_min -10
_diffrn_reflns_number 12273
_diffrn_reflns_point_group_measured_fraction_full 0.999
_diffrn_reflns_point_group_measured_fraction_max 0.998
_diffrn_reflns_theta_full 25.242
_diffrn_reflns_theta_max 26.372
_diffrn_reflns_theta_min 3.166
_diffrn_source 'Enhance (Mo) X-ray Source'
_exptl_absorpt_coefficient_mu 0.088
_exptl_absorpt_correction_T_max 1.00000
_exptl_absorpt_correction_T_min 0.92132
_exptl_absorpt_correction_type multi-scan
_exptl_absorpt_process_details
;
CrysAlisPro, Agilent Technologies,
Version 1.171.35.21b 
Empirical absorption correction using spherical harmonics,
 implemented in SCALE3 ABSPACK scaling algorithm.
;
_exptl_crystal_colour colourless
_exptl_crystal_density_diffrn 1.297
_exptl_crystal_description parallelepiped
_exptl_crystal_F_000 396
_exptl_crystal_size_max 0.560
_exptl_crystal_size_mid 0.160
_exptl_crystal_size_min 0.160
_refine_diff_density_max 0.193
_refine_diff_density_min -0.177
_refine_diff_density_rms 0.034
_refine_ls_extinction_method none
_refine_ls_goodness_of_fit_ref 1.039
_refine_ls_hydrogen_treatment constr
_refine_ls_matrix_type full
_refine_ls_number_parameters 128
_refine_ls_number_reflns 1955
_refine_ls_number_restraints 0
_refine_ls_restrained_S_all 1.039
_refine_ls_R_factor_all 0.0482
_refine_ls_R_factor_gt 0.0413
_refine_ls_shift/su_max 0.000
_refine_ls_shift/su_mean 0.000
_refine_ls_structure_factor_coef Fsqd
_refine_ls_weighting_details 'w=1/[\s^2^(Fo^2^)+(0.0553P)^2^+0.2970P] where P=(Fo^2^+2Fc^2^)/3'
_refine_ls_weighting_scheme calc
_refine_ls_wR_factor_gt 0.1086
_refine_ls_wR_factor_ref 0.1144
_reflns_Friedel_coverage 0.000
_reflns_number_gt 1702
_reflns_number_total 1955
_reflns_threshold_expression 'I > 2\s(I)'
_cod_data_source_file d0ce00351d2.cif
_cod_data_source_block ch15_pk249
_cod_original_sg_symbol_H-M 'P 21/n'
_cod_database_code 7240196
_shelx_space_group_comment
;
The symmetry employed for this shelxl refinement is uniquely defined
by the following loop, which should always be used as a source of
symmetry information in preference to the above space-group names.
They are only intended as comments.
;
_shelx_estimated_absorpt_t_min 0.953
_shelx_estimated_absorpt_t_max 0.986
_shelxl_version_number 2014/6

loop_
_space_group_symop_operation_xyz
'x, y, z'
'-x+1/2, y+1/2, -z+1/2'
'-x, -y, -z'
'x-1/2, -y-1/2, z-1/2'

loop_
_atom_site_label
_atom_site_type_symbol
_atom_site_fract_x
_atom_site_fract_y
_atom_site_fract_z
_atom_site_U_iso_or_equiv
_atom_site_adp_type
_atom_site_occupancy
_atom_site_site_symmetry_order
_atom_site_calc_flag
_atom_site_refinement_flags_posn
_atom_site_refinement_flags_adp
_atom_site_refinement_flags_occupancy
_atom_site_disorder_assembly
_atom_site_disorder_group
O1 O 0.47313(19) 0.12407(6) 0.48215(12) 0.0441(3) Uani 1 1 d . . . . .
O2 O 0.6753(2) 0.03538(7) 0.40096(15) 0.0590(4) Uani 1 1 d . . . . .
C1 C 0.2052(2) 0.00363(7) -0.06552(15) 0.0311(3) Uani 1 1 d . . . . .
H1 H 0.3427 0.0057 -0.1109 0.037 Uiso 1 1 calc R U . . .
C2 C 0.1487(2) 0.05815(7) 0.02741(15) 0.0292(3) Uani 1 1 d . . . . .
C3 C -0.0611(2) 0.05354(7) 0.09182(16) 0.0315(3) Uani 1 1 d . . . . .
H3 H -0.1043 0.0895 0.1533 0.038 Uiso 1 1 calc R U . . .
C4 C 0.3083(2) 0.11900(7) 0.05423(16) 0.0312(3) Uani 1 1 d . . . . .
C5 C 0.3820(2) 0.14602(7) 0.20255(16) 0.0336(3) Uani 1 1 d . . . . .
C6 C 0.5365(3) 0.20203(8) 0.21784(19) 0.0432(4) Uani 1 1 d . . . . .
H6 H 0.5833 0.2206 0.3156 0.052 Uiso 1 1 calc R U . . .
C7 C 0.6212(3) 0.23047(8) 0.0907(2) 0.0493(4) Uani 1 1 d . . . . .
H7 H 0.7256 0.2674 0.1032 0.059 Uiso 1 1 calc R U . . .
C8 C 0.5506(3) 0.20396(9) -0.0547(2) 0.0491(4) Uani 1 1 d . . . . .
H8 H 0.6068 0.2231 -0.1408 0.059 Uiso 1 1 calc R U . . .
C9 C 0.3958(3) 0.14877(8) -0.07270(18) 0.0412(4) Uani 1 1 d . . . . .
H9 H 0.3492 0.1312 -0.1714 0.049 Uiso 1 1 calc R U . . .
C10 C 0.3023(3) 0.11501(8) 0.34613(17) 0.0400(4) Uani 1 1 d . . . . .
H10A H 0.1559 0.1365 0.3641 0.048 Uiso 1 1 calc R U . . .
H10B H 0.2731 0.0660 0.3293 0.048 Uiso 1 1 calc R U . . .
C11 C 0.6550(3) 0.07952(8) 0.49512(18) 0.0424(4) Uani 1 1 d . . . . .
C12 C 0.8221(3) 0.09217(11) 0.6385(2) 0.0597(5) Uani 1 1 d . . . . .
H12A H 0.7551 0.0755 0.7269 0.089 Uiso 1 1 calc R U . . .
H12B H 0.8520 0.1409 0.6498 0.089 Uiso 1 1 calc R U . . .
H12C H 0.9665 0.0683 0.6311 0.089 Uiso 1 1 calc R U . . .

loop_
_atom_site_aniso_label
_atom_site_aniso_U_11
_atom_site_aniso_U_22
_atom_site_aniso_U_33
_atom_site_aniso_U_23
_atom_site_aniso_U_13
_atom_site_aniso_U_12
O1 0.0520(6) 0.0439(6) 0.0346(6) -0.0082(4) -0.0012(5) -0.0006(5)
O2 0.0703(8) 0.0608(8) 0.0473(7) -0.0071(6) 0.0127(6) 0.0128(6)
C1 0.0242(6) 0.0385(7) 0.0300(7) -0.0031(6) 0.0012(5) 0.0026(5)
C2 0.0264(6) 0.0319(7) 0.0275(6) -0.0006(5) -0.0032(5) 0.0025(5)
C3 0.0285(6) 0.0335(7) 0.0316(7) -0.0065(5) 0.0003(5) 0.0057(5)
C4 0.0282(6) 0.0289(7) 0.0353(7) 0.0005(5) -0.0004(5) 0.0037(5)
C5 0.0339(7) 0.0276(6) 0.0382(7) -0.0014(6) 0.0001(5) 0.0028(5)
C6 0.0488(8) 0.0320(7) 0.0465(9) -0.0057(6) -0.0021(7) -0.0041(6)
C7 0.0516(9) 0.0327(8) 0.0619(11) 0.0042(7) 0.0013(8) -0.0107(7)
C8 0.0537(9) 0.0425(9) 0.0517(10) 0.0126(7) 0.0088(7) -0.0054(7)
C9 0.0434(8) 0.0414(8) 0.0374(8) 0.0042(6) 0.0006(6) -0.0023(6)
C10 0.0421(8) 0.0426(8) 0.0339(7) -0.0053(6) -0.0009(6) -0.0038(6)
C11 0.0475(9) 0.0432(8) 0.0371(8) 0.0038(7) 0.0080(6) -0.0029(7)
C12 0.0602(11) 0.0658(12) 0.0487(10) 0.0060(9) -0.0091(8) -0.0034(9)

loop_
_atom_type_symbol
_atom_type_description
_atom_type_scat_dispersion_real
_atom_type_scat_dispersion_imag
_atom_type_scat_source
C C 0.0033 0.0016 'International Tables Vol C Tables 4.2.6.8 and 6.1.1.4'
H H 0.0000 0.0000 'International Tables Vol C Tables 4.2.6.8 and 6.1.1.4'
O O 0.0106 0.0060 'International Tables Vol C Tables 4.2.6.8 and 6.1.1.4'

loop_
_geom_angle_atom_site_label_1
_geom_angle_atom_site_label_2
_geom_angle_atom_site_label_3
_geom_angle
_geom_angle_site_symmetry_1
_geom_angle_site_symmetry_3
_geom_angle_publ_flag
C11 O1 C10 115.34(12) . . ?
C3 C1 C2 121.35(12) 3 . ?
C3 C1 H1 119.3 3 . ?
C2 C1 H1 119.3 . . ?
C1 C2 C3 117.65(12) . . ?
C1 C2 C4 120.10(12) . . ?
C3 C2 C4 122.24(12) . . ?
C1 C3 C2 120.99(12) 3 . ?
C1 C3 H3 119.5 3 . ?
C2 C3 H3 119.5 . . ?
C9 C4 C5 118.50(12) . . ?
C9 C4 C2 118.63(12) . . ?
C5 C4 C2 122.81(12) . . ?
C6 C5 C4 119.15(13) . . ?
C6 C5 C10 119.16(13) . . ?
C4 C5 C10 121.68(12) . . ?
C7 C6 C5 121.29(15) . . ?
C7 C6 H6 119.4 . . ?
C5 C6 H6 119.4 . . ?
C8 C7 C6 119.77(14) . . ?
C8 C7 H7 120.1 . . ?
C6 C7 H7 120.1 . . ?
C7 C8 C9 119.89(15) . . ?
C7 C8 H8 120.1 . . ?
C9 C8 H8 120.1 . . ?
C8 C9 C4 121.38(15) . . ?
C8 C9 H9 119.3 . . ?
C4 C9 H9 119.3 . . ?
O1 C10 C5 112.44(12) . . ?
O1 C10 H10A 109.1 . . ?
C5 C10 H10A 109.1 . . ?
O1 C10 H10B 109.1 . . ?
C5 C10 H10B 109.1 . . ?
H10A C10 H10B 107.8 . . ?
O2 C11 O1 122.74(15) . . ?
O2 C11 C12 125.35(16) . . ?
O1 C11 C12 111.91(14) . . ?
C11 C12 H12A 109.5 . . ?
C11 C12 H12B 109.5 . . ?
H12A C12 H12B 109.5 . . ?
C11 C12 H12C 109.5 . . ?
H12A C12 H12C 109.5 . . ?
H12B C12 H12C 109.5 . . ?

loop_
_geom_bond_atom_site_label_1
_geom_bond_atom_site_label_2
_geom_bond_distance
_geom_bond_site_symmetry_2
_geom_bond_publ_flag
O1 C11 1.3481(19) . ?
O1 C10 1.4470(17) . ?
O2 C11 1.1989(19) . ?
C1 C3 1.3818(19) 3 ?
C1 C2 1.3920(19) . ?
C1 H1 0.9300 . ?
C2 C3 1.3985(18) . ?
C2 C4 1.4910(18) . ?
C3 C1 1.3817(19) 3 ?
C3 H3 0.9300 . ?
C4 C9 1.397(2) . ?
C4 C5 1.4054(19) . ?
C5 C6 1.396(2) . ?
C5 C10 1.510(2) . ?
C6 C7 1.380(2) . ?
C6 H6 0.9300 . ?
C7 C8 1.376(2) . ?
C7 H7 0.9300 . ?
C8 C9 1.385(2) . ?
C8 H8 0.9300 . ?
C9 H9 0.9300 . ?
C10 H10A 0.9700 . ?
C10 H10B 0.9700 . ?
C11 C12 1.492(2) . ?
C12 H12A 0.9600 . ?
C12 H12B 0.9600 . ?
C12 H12C 0.9600 . ?

loop_
_geom_torsion_atom_site_label_1
_geom_torsion_atom_site_label_2
_geom_torsion_atom_site_label_3
_geom_torsion_atom_site_label_4
_geom_torsion
_geom_torsion_site_symmetry_1
_geom_torsion_site_symmetry_2
_geom_torsion_site_symmetry_3
_geom_torsion_site_symmetry_4
_geom_torsion_publ_flag
C3 C1 C2 C3 -0.9(2) 3 . . . ?
C3 C1 C2 C4 179.70(12) 3 . . . ?
C1 C2 C3 C1 0.9(2) . . . 3 ?
C4 C2 C3 C1 -179.72(12) . . . 3 ?
C1 C2 C4 C9 46.35(18) . . . . ?
C3 C2 C4 C9 -133.07(14) . . . . ?
C1 C2 C4 C5 -131.08(14) . . . . ?
C3 C2 C4 C5 49.51(18) . . . . ?
C9 C4 C5 C6 0.9(2) . . . . ?
C2 C4 C5 C6 178.35(12) . . . . ?
C9 C4 C5 C10 -177.73(13) . . . . ?
C2 C4 C5 C10 -0.3(2) . . . . ?
C4 C5 C6 C7 -1.1(2) . . . . ?
C10 C5 C6 C7 177.54(14) . . . . ?
C5 C6 C7 C8 0.8(3) . . . . ?
C6 C7 C8 C9 -0.2(3) . . . . ?
C7 C8 C9 C4 0.0(2) . . . . ?
C5 C4 C9 C8 -0.4(2) . . . . ?
C2 C4 C9 C8 -177.92(13) . . . . ?
C11 O1 C10 C5 -79.14(16) . . . . ?
C6 C5 C10 O1 -27.83(18) . . . . ?
C4 C5 C10 O1 150.82(12) . . . . ?
C10 O1 C11 O2 0.1(2) . . . . ?
C10 O1 C11 C12 -179.74(13) . . . . ?
